data_4310852
loop_
_publ_author_name
'Antonia E. Bradley'
'Christopher Hardacre'
'Mark Nieuwenhuyzen'
'William R. Pitner'
'David Sanders'
'Kenneth R. Seddon'
'Robert C. Thied'

_publ_section_title
;
 A Structural and Electrochemical Investigation of
 1-Alkyl-3-methylimidazolium Salts of the Nitratodioxouranate(VI) Anions
 [{UO2(NO3)2}2(\m4-C2O4)]2-, [UO2(NO3)3]-, and [UO2(NO3)4]2-
;
_journal_name_full 'Inorganic Chemistry'
_journal_page_first 2503
_journal_page_last 2514
_journal_paper_doi 10.1021/ic035350b
_journal_volume 43
_journal_year 2004
_chemical_formula_sum 'C14 H22 N8 O20 U2'
_chemical_formula_weight 1098.46
_chemical_name_systematic
; 
 ? 
;
_space_group_IT_number 2
_symmetry_cell_setting triclinic
_symmetry_space_group_name_Hall '-P 1'
_symmetry_space_group_name_H-M 'P -1'
_atom_sites_solution_hydrogens geom
_atom_sites_solution_primary direct
_atom_sites_solution_secondary difmap
_audit_creation_method SHELXL-97
_cell_angle_alpha 102.167(9)
_cell_angle_beta 94.297(8)
_cell_angle_gamma 108.971(6)
_cell_formula_units_Z 6
_cell_length_a 11.075(4)
_cell_length_b 15.077(4)
_cell_length_c 29.599(8)
_cell_measurement_temperature 301(2)
_cell_volume 4514(2)
_computing_cell_refinement 'Bruker SMART'
_computing_data_collection 'Bruker SMART'
_computing_data_reduction 'Bruker SHELXTL'
_computing_molecular_graphics 'Bruker SHELXTL'
_computing_publication_material 'Bruker SHELXTL'
_computing_structure_refinement 'SHELXL-97 (Sheldrick, 1997)'
_computing_structure_solution 'SHELXS-97 (Sheldrick, 1990)'
_diffrn_ambient_temperature 301(2)
_diffrn_measured_fraction_theta_full 0.995
_diffrn_measured_fraction_theta_max 0.995
_diffrn_measurement_device_type 'CCD area detector'
_diffrn_measurement_method 'phi and omega scans'
_diffrn_radiation_monochromator graphite
_diffrn_radiation_source 'fine-focus sealed tube'
_diffrn_radiation_type MoK\a
_diffrn_radiation_wavelength 0.71073
_diffrn_reflns_av_R_equivalents 0.0826
_diffrn_reflns_av_sigmaI/netI 0.0890
_diffrn_reflns_limit_h_max 13
_diffrn_reflns_limit_h_min -13
_diffrn_reflns_limit_k_max 17
_diffrn_reflns_limit_k_min -17
_diffrn_reflns_limit_l_max 35
_diffrn_reflns_limit_l_min -35
_diffrn_reflns_number 43704
_diffrn_reflns_theta_full 25.00
_diffrn_reflns_theta_max 25.00
_diffrn_reflns_theta_min 1.42
_exptl_absorpt_coefficient_mu 10.845
_exptl_absorpt_correction_T_max 0.6473
_exptl_absorpt_correction_T_min 0.3201
_exptl_absorpt_correction_type empirical
_exptl_absorpt_process_details SADABS
_exptl_crystal_colour 'pale yellow'
_exptl_crystal_density_diffrn 2.425
_exptl_crystal_density_meas ?
_exptl_crystal_density_method 'not measured'
_exptl_crystal_description needle
_exptl_crystal_F_000 3036
_exptl_crystal_size_max 0.48
_exptl_crystal_size_mid 0.18
_exptl_crystal_size_min 0.08
_refine_diff_density_max 3.826
_refine_diff_density_min -3.167
_refine_diff_density_rms 0.332
_refine_ls_extinction_coef 0.00014(3)
_refine_ls_extinction_expression Fc^*^=kFc[1+0.001xFc^2^\l^3^/sin(2\q)]^-1/4^
_refine_ls_extinction_method SHELXL
_refine_ls_goodness_of_fit_ref 1.155
_refine_ls_hydrogen_treatment mixed
_refine_ls_matrix_type full
_refine_ls_number_parameters 946
_refine_ls_number_reflns 15825
_refine_ls_number_restraints 397
_refine_ls_restrained_S_all 1.142
_refine_ls_R_factor_all 0.2095
_refine_ls_R_factor_gt 0.1065
_refine_ls_shift/su_max 0.002
_refine_ls_shift/su_mean 0.000
_refine_ls_structure_factor_coef Fsqd
_refine_ls_weighting_details 'calc w=1/[\s^2^(Fo^2^)+(0.0764P)^2^+399.4613P] where P=(Fo^2^+2Fc^2^)/3'
_refine_ls_weighting_scheme calc
_refine_ls_wR_factor_gt 0.2895
_refine_ls_wR_factor_ref 0.3377
_reflns_number_gt 4878
_reflns_number_total 15825
_reflns_threshold_expression >2sigma(I)
_cod_data_source_file ic035350bsi20031121_013707_2.cif
_cod_data_source_block 2
_cod_depositor_comments
;
The following automatic conversions were performed:
'_symmetry_cell_setting' value 'Triclinic' changed to 'triclinic'
according to '/home/saulius/struct/CIF-dictionaries/cif_core.dic'
dictionary named 'cif_core.dic' version 2.4.1 from 2010-06-29.

Automatic conversion script
Id: cif_fix_enum 1527 2010-12-29 10:47:43Z saulius 

The following automatic conversions were performed:

'_exptl_crystal_density_meas' value 'not_measured' was changed to '?'
- the value is perceived as not measured.

Automatic conversion script
Id: cif_fix_values 3008 2015-01-20 13:52:24Z robertas 
;
_cod_database_code 4310852

loop_
_symmetry_equiv_pos_as_xyz
'x, y, z'
'-x, -y, -z'

loop_
_atom_site_label
_atom_site_type_symbol
_atom_site_fract_x
_atom_site_fract_y
_atom_site_fract_z
_atom_site_U_iso_or_equiv
_atom_site_adp_type
_atom_site_occupancy
_atom_site_symmetry_multiplicity
_atom_site_calc_flag
_atom_site_refinement_flags
_atom_site_disorder_assembly
_atom_site_disorder_group
U1 U -1.26908(14) -0.31829(12) -0.33782(6) 0.0379(5) Uani 1 1 d . . .
U2 U -1.73403(15) -0.68503(13) -0.32850(7) 0.0429(5) Uani 1 1 d . . .
U3 U 0.26687(16) 0.31561(13) 0.00463(7) 0.0458(5) Uani 1 1 d . . .
U4 U -0.75972(17) -0.30827(13) 0.01321(7) 0.0498(6) Uani 1 1 d . . .
U5 U -0.76095(15) -0.30974(13) -0.32006(7) 0.0450(5) Uani 1 1 d . . .
U6 U -1.24143(16) -0.69250(13) -0.34635(7) 0.0470(5) Uani 1 1 d . . .
N1A N -1.065(4) -0.193(3) -0.2599(18) 0.070(14) Uani 1 1 d . . .
N2A N -1.240(4) -0.248(3) -0.4258(16) 0.059(12) Uani 1 1 d . . .
N3A N -1.934(4) -0.811(4) -0.4091(16) 0.076(15) Uani 1 1 d . . .
N4A N -1.765(5) -0.752(4) -0.2418(17) 0.080(17) Uani 1 1 d . . .
N2B N 0.065(4) 0.191(3) -0.0761(19) 0.071(15) Uani 1 1 d . . .
N1D N -1.363(5) -0.828(4) -0.439(2) 0.079(15) Uani 1 1 d . . .
N2D N -1.356(5) -0.760(4) -0.2669(19) 0.096(19) Uani 1 1 d . . .
N3D N -0.638(5) -0.175(3) -0.2288(17) 0.077(14) Uani 1 1 d . . .
N4D N -0.643(5) -0.236(4) -0.394(2) 0.101(18) Uani 1 1 d U . .
N1C N -0.640(5) -0.175(4) 0.105(3) 0.10(2) Uani 1 1 d . . .
N2C N -0.646(5) -0.234(3) -0.066(2) 0.11(2) Uani 1 1 d . . .
N1B N 0.237(4) 0.248(3) 0.0905(17) 0.075(15) Uani 1 1 d . . .
O1 O -1.372(3) -0.421(2) -0.2907(10) 0.049(8) Uani 1 1 d . . .
O1A O -1.423(2) -0.3035(17) -0.3311(8) 0.031(5) Uani 1 1 d U . .
O2 O -1.547(3) -0.549(2) -0.2862(10) 0.051(9) Uani 1 1 d . . .
O2A O -1.155(2) -0.3778(15) -0.3454(8) 0.025(5) Uani 1 1 d U . .
O3 O -1.458(2) -0.4562(19) -0.3809(9) 0.037(7) Uani 1 1 d . . .
O3A O -1.635(2) -0.751(2) -0.3430(10) 0.047(8) Uani 1 1 d U . .
O4 O -1.629(2) -0.583(2) -0.3776(10) 0.051(9) Uani 1 1 d . . .
O4A O -1.823(3) -0.608(2) -0.3083(12) 0.070(10) Uani 1 1 d U . .
O11A O -1.151(3) -0.271(2) -0.2558(11) 0.073(12) Uani 1 1 d . . .
O12A O -1.082(3) -0.169(2) -0.2957(16) 0.078(13) Uani 1 1 d . . .
O13A O -0.983(4) -0.142(3) -0.2265(16) 0.118(18) Uani 1 1 d . . .
O21A O -1.165(4) -0.204(3) -0.3856(15) 0.092(14) Uani 1 1 d . . .
O22A O -1.328(3) -0.325(2) -0.4228(11) 0.062(9) Uani 1 1 d . . .
O23A O -1.225(4) -0.217(3) -0.4579(16) 0.114(18) Uani 1 1 d . . .
O31A O -1.850(3) -0.731(2) -0.4104(12) 0.063(10) Uani 1 1 d . . .
O32A O -1.926(3) -0.828(2) -0.3679(13) 0.057(9) Uani 1 1 d U . .
O33A O -2.020(4) -0.858(3) -0.4398(17) 0.112(17) Uani 1 1 d . . .
O41A O -1.839(4) -0.796(3) -0.2790(16) 0.094(14) Uani 1 1 d . . .
O42A O -1.674(3) -0.677(2) -0.2425(11) 0.065(11) Uani 1 1 d . . .
O43A O -1.772(4) -0.778(3) -0.2051(17) 0.115(18) Uani 1 1 d . . .
O11B O 0.329(3) 0.323(2) 0.0888(12) 0.073(11) Uani 1 1 d . . .
O7 O -0.912(3) -0.413(2) 0.0503(11) 0.048(8) Uani 1 1 d . . .
O6 O 0.375(2) 0.420(2) -0.0434(11) 0.052(9) Uani 1 1 d . . .
O21B O 0.081(3) 0.169(2) -0.0382(14) 0.061(10) Uani 1 1 d . . .
O22C O -0.727(3) -0.318(3) -0.0704(13) 0.093(14) Uani 1 1 d . . .
O11C O -0.736(3) -0.250(3) 0.0999(15) 0.088(13) Uani 1 1 d . . .
O22B O 0.149(3) 0.272(3) -0.0762(14) 0.084(13) Uani 1 1 d . . .
O12C O -0.599(4) -0.161(2) 0.0679(13) 0.073(13) Uani 1 1 d . . .
O1D O -0.643(2) -0.3691(17) -0.3154(9) 0.030(6) Uani 1 1 d U . .
O2D O -0.874(4) -0.256(3) -0.3248(15) 0.096(13) Uani 1 1 d U . .
O3D O -1.348(3) -0.636(3) -0.3563(14) 0.086(12) Uani 1 1 d . . .
O4D O -1.125(2) -0.7482(19) -0.3394(11) 0.044(8) Uani 1 1 d . . .
O9 O -1.088(3) -0.548(2) -0.2918(12) 0.059(10) Uani 1 1 d . . .
O10 O -1.087(3) -0.588(2) -0.3841(12) 0.056(9) Uani 1 1 d . . .
O11 O -0.915(3) -0.451(2) -0.3729(12) 0.059(9) Uani 1 1 d . . .
O11D O -1.265(3) -0.748(3) -0.4325(12) 0.082(13) Uani 1 1 d . . .
O12 O -0.917(2) -0.417(2) -0.2824(10) 0.046(8) Uani 1 1 d . . .
O12D O -1.403(4) -0.840(3) -0.4001(16) 0.085(13) Uani 1 1 d . . .
O13D O -1.413(5) -0.879(4) -0.476(2) 0.15(2) Uani 1 1 d . . .
O21D O -1.397(3) -0.810(2) -0.3100(15) 0.070(11) Uani 1 1 d . . .
O22D O -1.273(3) -0.685(3) -0.2630(13) 0.085(13) Uani 1 1 d . . .
O23D O -1.396(6) -0.799(4) -0.2363(18) 0.17(3) Uani 1 1 d . . .
O31D O -0.736(3) -0.253(2) -0.2342(13) 0.076(11) Uani 1 1 d . . .
O32D O -0.602(3) -0.157(2) -0.2650(13) 0.069(10) Uani 1 1 d U . .
O33D O -0.590(5) -0.121(3) -0.1892(17) 0.14(2) Uani 1 1 d . . .
O41D O -0.604(3) -0.188(3) -0.3536(14) 0.079(11) Uani 1 1 d U . .
O42D O -0.734(4) -0.317(3) -0.4045(14) 0.089(12) Uani 1 1 d U . .
O43D O -0.599(5) -0.198(4) -0.428(2) 0.139(19) Uani 1 1 d U . .
O1C O -0.865(4) -0.246(3) 0.0071(13) 0.083(12) Uani 1 1 d . . .
O23B O -0.021(4) 0.141(3) -0.1064(14) 0.106(17) Uani 1 1 d . . .
O13C O -0.588(5) -0.122(3) 0.1420(16) 0.13(2) Uani 1 1 d . . .
O1B O 0.174(3) 0.387(2) 0.0255(11) 0.063(9) Uani 1 1 d U . .
O8 O -1.087(3) -0.549(2) 0.0416(9) 0.045(8) Uani 1 1 d . . .
O5 O 0.546(3) 0.549(2) -0.0476(12) 0.064(10) Uani 1 1 d . . .
O12B O 0.161(3) 0.204(2) 0.0536(13) 0.064(10) Uani 1 1 d U . .
O21C O -0.605(3) -0.186(3) -0.0223(14) 0.074(11) Uani 1 1 d U . .
O2B O 0.365(3) 0.246(2) -0.0131(11) 0.050(8) Uani 1 1 d U . .
O23C O -0.600(5) -0.203(4) -0.0951(17) 0.15(2) Uani 1 1 d . . .
O13B O 0.231(4) 0.221(3) 0.1277(13) 0.085(12) Uani 1 1 d . . .
O2C O -0.655(3) -0.372(3) 0.0207(15) 0.087(14) Uani 1 1 d . . .
C1 C -1.480(4) -0.492(3) -0.3069(17) 0.051(12) Uani 1 1 d DU . .
C2 C -1.526(4) -0.510(4) -0.3554(17) 0.057(14) Uani 1 1 d DU . .
C5 C -0.997(4) -0.488(3) 0.0288(16) 0.047(12) Uani 1 1 d . . .
C7 C -1.004(4) -0.492(3) -0.3101(14) 0.041(11) Uani 1 1 d DU . .
C8 C -0.999(4) -0.510(3) -0.3590(14) 0.038(11) Uani 1 1 d D . .
C4 C 0.478(3) 0.493(3) -0.0243(12) 0.029(9) Uani 1 1 d . . .
C1E C -1.289(5) -0.019(4) -0.7063(13) 0.10(2) Uiso 1 1 d D . .
H1E1 H -1.2858 -0.0804 -0.7218 0.150 Uiso 1 1 d R . .
H1E2 H -1.2359 0.0308 -0.7192 0.150 Uiso 1 1 d R . .
H1E3 H -1.3769 -0.0205 -0.7106 0.150 Uiso 1 1 d R . .
N1E N -1.238(3) 0.007(3) -0.5822(12) 0.093(16) Uiso 1 1 d D . .
C2E C -1.309(3) -0.022(4) -0.6234(13) 0.090(19) Uiso 1 1 d D . .
H2E H -1.3983 -0.0542 -0.6287 0.108 Uiso 1 1 calc R . .
N3E N -1.243(3) 0.001(3) -0.6556(11) 0.083(15) Uiso 1 1 d D . .
C4E C -1.123(3) 0.060(3) -0.6336(13) 0.059(13) Uiso 1 1 d D . .
H4E H -1.0573 0.0952 -0.6477 0.070 Uiso 1 1 calc R . .
C5E C -1.113(4) 0.060(4) -0.5860(14) 0.10(2) Uiso 1 1 d D . .
H5E H -1.0403 0.0886 -0.5629 0.115 Uiso 1 1 calc R . .
C6E C -1.286(6) -0.006(5) -0.5389(18) 0.19(4) Uiso 1 1 d D . .
H6E1 H -1.2575 0.0568 -0.5163 0.232 Uiso 1 1 calc R . .
H6E2 H -1.3798 -0.0298 -0.5446 0.232 Uiso 1 1 calc R . .
C7E C -1.243(8) -0.071(5) -0.520(2) 0.16(3) Uiso 1 1 d D . .
H7E1 H -1.1980 -0.1007 -0.5413 0.240 Uiso 1 1 d R . .
H7E2 H -1.3169 -0.1196 -0.5144 0.240 Uiso 1 1 d R . .
H7E3 H -1.1857 -0.0368 -0.4908 0.240 Uiso 1 1 d R . .
C1F C -0.323(6) -0.029(6) -0.0521(15) 0.20(5) Uiso 1 1 d D . .
H1F1 H -0.4045 -0.0810 -0.0572 0.305 Uiso 1 1 d R . .
H1F2 H -0.2657 -0.0503 -0.0710 0.305 Uiso 1 1 d R . .
H1F3 H -0.3353 0.0255 -0.0607 0.305 Uiso 1 1 d R . .
N1F N -0.240(3) 0.007(3) 0.0721(11) 0.077(7) Uiso 1 1 d D . .
C2F C -0.322(3) -0.025(4) 0.0330(13) 0.077(7) Uiso 1 1 d D . .
H2F H -0.4088 -0.0615 0.0306 0.093 Uiso 1 1 calc R . .
N3F N -0.269(3) 0.000(3) -0.0016(11) 0.077(7) Uiso 1 1 d D . .
C4F C -0.140(3) 0.035(4) 0.0124(14) 0.077(7) Uiso 1 1 d D . .
H4F H -0.0765 0.0440 -0.0069 0.093 Uiso 1 1 calc R . .
C5F C -0.119(3) 0.056(3) 0.0622(14) 0.077(7) Uiso 1 1 d D . .
H5F H -0.0436 0.0933 0.0829 0.093 Uiso 1 1 calc R . .
C6F C -0.275(6) 0.005(4) 0.1183(16) 0.17(4) Uiso 1 1 d D . .
H6F1 H -0.2250 0.0674 0.1397 0.201 Uiso 1 1 calc R . .
H6F2 H -0.3653 -0.0022 0.1172 0.201 Uiso 1 1 calc R . .
C7F C -0.253(7) -0.069(5) 0.136(2) 0.14(3) Uiso 1 1 d D . .
H7F1 H -0.3248 -0.1282 0.1238 0.204 Uiso 1 1 d R . .
H7F2 H -0.2478 -0.0501 0.1697 0.204 Uiso 1 1 d R . .
H7F3 H -0.1745 -0.0784 0.1288 0.204 Uiso 1 1 d R . .
C1G C -1.293(5) -1.022(4) -0.3724(13) 0.11(2) Uiso 1 1 d D . .
H1G1 H -1.3502 -1.0880 -0.3819 0.158 Uiso 1 1 d R . .
H1G2 H -1.2201 -1.0139 -0.3887 0.158 Uiso 1 1 d R . .
H1G3 H -1.3381 -0.9806 -0.3796 0.158 Uiso 1 1 d R . .
N1G N -1.235(3) -0.990(3) -0.2476(11) 0.083(14) Uiso 1 1 d D . .
C2G C -1.310(3) -1.020(4) -0.2882(13) 0.080(17) Uiso 1 1 d D . .
H2G H -1.3976 -1.0558 -0.2925 0.097 Uiso 1 1 calc R . .
N3G N -1.249(3) -0.996(3) -0.3213(11) 0.085(15) Uiso 1 1 d D . .
C4G C -1.122(3) -0.949(4) -0.3019(14) 0.087(18) Uiso 1 1 d D . .
H4G H -1.0546 -0.9265 -0.3182 0.105 Uiso 1 1 calc R . .
C5G C -1.110(3) -0.941(4) -0.2536(14) 0.088(18) Uiso 1 1 d D . .
H5G H -1.0362 -0.9097 -0.2311 0.106 Uiso 1 1 calc R . .
C6G C -1.279(5) -1.002(4) -0.2036(16) 0.12(2) Uiso 1 1 d D . .
H6G1 H -1.2384 -0.9416 -0.1798 0.145 Uiso 1 1 calc R . .
H6G2 H -1.3716 -1.0167 -0.2071 0.145 Uiso 1 1 calc R . .
C7G C -1.249(7) -1.077(5) -0.189(2) 0.14(3) Uiso 1 1 d D . .
H7G1 H -1.3003 -1.1381 -0.2097 0.212 Uiso 1 1 d R . .
H7G2 H -1.2699 -1.0763 -0.1578 0.212 Uiso 1 1 d R . .
H7G3 H -1.1592 -1.0676 -0.1885 0.212 Uiso 1 1 d R . .
C1H C 0.446(4) 0.638(3) 0.4791(19) 0.089(18) Uiso 1 1 d D . .
H1H1 H 0.4296 0.6383 0.4467 0.134 Uiso 1 1 d R . .
H1H2 H 0.5273 0.6304 0.4855 0.134 Uiso 1 1 d R . .
H1H3 H 0.4481 0.6990 0.4984 0.134 Uiso 1 1 d R . .
N1H N 0.161(3) 0.443(3) 0.4845(14) 0.079(13) Uiso 1 1 d D . .
C2H C 0.227(4) 0.513(4) 0.4667(16) 0.10(2) Uiso 1 1 d D . .
H2H H 0.1941 0.5279 0.4406 0.117 Uiso 1 1 calc R . .
N3H N 0.342(3) 0.558(3) 0.4893(14) 0.075(13) Uiso 1 1 d D . .
C4H C 0.353(4) 0.520(4) 0.5263(17) 0.11(2) Uiso 1 1 d D . .
H4H H 0.4263 0.5395 0.5486 0.132 Uiso 1 1 calc R . .
C5H C 0.235(4) 0.446(4) 0.5254(16) 0.09(2) Uiso 1 1 d D . .
H5H H 0.2116 0.4092 0.5469 0.112 Uiso 1 1 calc R . .
C6H C 0.031(5) 0.377(5) 0.465(2) 0.15(3) Uiso 1 1 d D . .
H6H1 H -0.0202 0.4139 0.4565 0.176 Uiso 1 1 calc R . .
H6H2 H 0.0342 0.3324 0.4364 0.176 Uiso 1 1 calc R . .
C7H C -0.031(6) 0.323(5) 0.496(3) 0.17(4) Uiso 1 1 d D . .
H7H1 H -0.0221 0.2600 0.4881 0.249 Uiso 1 1 d R . .
H7H2 H -0.1206 0.3150 0.4915 0.249 Uiso 1 1 d R . .
H7H3 H 0.0076 0.3553 0.5275 0.249 Uiso 1 1 d R . .
C1I C 0.448(5) 0.638(4) 0.147(2) 0.12(3) Uiso 1 1 d D . .
H1I1 H 0.4598 0.6197 0.1152 0.187 Uiso 1 1 d R . .
H1I2 H 0.5264 0.6504 0.1675 0.187 Uiso 1 1 d R . .
H1I3 H 0.4265 0.6961 0.1520 0.187 Uiso 1 1 d R . .
N1I N 0.157(3) 0.448(3) 0.1525(15) 0.107(18) Uiso 1 1 d D . .
C2I C 0.229(4) 0.511(3) 0.1322(15) 0.089(19) Uiso 1 1 d D . .
H2I H 0.2026 0.5189 0.1033 0.107 Uiso 1 1 calc R . .
N3I N 0.341(3) 0.559(3) 0.1568(15) 0.097(17) Uiso 1 1 d D . .
C4I C 0.351(4) 0.520(4) 0.1934(16) 0.090(19) Uiso 1 1 d D . .
H4I H 0.4245 0.5364 0.2152 0.108 Uiso 1 1 calc R . .
C5I C 0.231(4) 0.448(4) 0.1926(17) 0.11(2) Uiso 1 1 d D . .
H5I H 0.2064 0.4107 0.2138 0.127 Uiso 1 1 calc R . .
C6I C 0.033(5) 0.375(5) 0.130(2) 0.15(3) Uiso 1 1 d D . .
H6I1 H -0.0230 0.4065 0.1192 0.183 Uiso 1 1 calc R . .
H6I2 H 0.0455 0.3317 0.1032 0.183 Uiso 1 1 calc R . .
C7I C -0.030(6) 0.319(5) 0.160(2) 0.14(3) Uiso 1 1 d D . .
H7I1 H 0.0008 0.3564 0.1922 0.211 Uiso 1 1 d R . .
H7I2 H -0.0127 0.2598 0.1562 0.211 Uiso 1 1 d R . .
H7I3 H -0.1212 0.3050 0.1534 0.211 Uiso 1 1 d R . .
C1J C 0.553(4) 0.368(4) 0.191(2) 0.11(2) Uiso 1 1 d D . .
H1J1 H 0.5108 0.3189 0.1623 0.161 Uiso 1 1 d R . .
H1J2 H 0.4912 0.3934 0.2042 0.161 Uiso 1 1 d R . .
H1J3 H 0.5886 0.3404 0.2123 0.161 Uiso 1 1 d R . .
N1J N 0.841(3) 0.556(3) 0.1818(15) 0.100(17) Uiso 1 1 d D . .
C2J C 0.775(4) 0.487(3) 0.2002(16) 0.089(19) Uiso 1 1 d D . .
H2J H 0.8093 0.4696 0.2252 0.106 Uiso 1 1 calc R . .
N3J N 0.658(3) 0.447(3) 0.1795(13) 0.078(14) Uiso 1 1 d D . .
C4J C 0.650(4) 0.478(4) 0.1401(15) 0.090(19) Uiso 1 1 d D . .
H4J H 0.5803 0.4530 0.1159 0.109 Uiso 1 1 calc R . .
C5J C 0.766(4) 0.555(4) 0.1420(17) 0.10(2) Uiso 1 1 d D . .
H5J H 0.7865 0.5949 0.1216 0.122 Uiso 1 1 calc R . .
C6J C 0.972(5) 0.621(5) 0.200(2) 0.17(4) Uiso 1 1 d D . .
H6J1 H 0.9724 0.6637 0.2299 0.198 Uiso 1 1 calc R . .
H6J2 H 1.0251 0.5832 0.2067 0.198 Uiso 1 1 calc R . .
C7J C 1.029(5) 0.678(4) 0.170(2) 0.12(3) Uiso 1 1 d D . .
H7J1 H 1.0168 0.6376 0.1388 0.184 Uiso 1 1 d R . .
H7J2 H 1.1199 0.7078 0.1815 0.184 Uiso 1 1 d R . .
H7J3 H 0.9919 0.7268 0.1691 0.184 Uiso 1 1 d R . .

loop_
_atom_site_aniso_label
_atom_site_aniso_U_11
_atom_site_aniso_U_22
_atom_site_aniso_U_33
_atom_site_aniso_U_23
_atom_site_aniso_U_13
_atom_site_aniso_U_12
U1 0.0262(8) 0.0423(11) 0.0402(11) 0.0060(8) 0.0013(7) 0.0091(8)
U2 0.0338(9) 0.0388(11) 0.0533(13) 0.0152(9) 0.0055(8) 0.0071(8)
U3 0.0380(10) 0.0360(11) 0.0567(14) 0.0155(9) 0.0044(9) 0.0023(8)
U4 0.0391(10) 0.0395(11) 0.0647(15) 0.0170(10) 0.0026(9) 0.0044(9)
U5 0.0317(9) 0.0490(12) 0.0568(13) 0.0191(10) 0.0061(8) 0.0140(8)
U6 0.0333(9) 0.0399(11) 0.0628(14) 0.0115(10) 0.0026(9) 0.0083(8)
N1A 0.05(3) 0.07(3) 0.07(4) -0.01(3) 0.00(3) 0.01(3)
N2A 0.05(3) 0.07(3) 0.04(3) 0.02(2) 0.01(2) 0.00(2)
N3A 0.05(3) 0.10(4) 0.05(3) -0.01(3) 0.00(2) 0.00(3)
N4A 0.09(4) 0.09(4) 0.03(3) 0.01(3) 0.01(3) -0.01(3)
N2B 0.07(3) 0.06(3) 0.08(4) 0.04(3) 0.00(3) 0.00(2)
N1D 0.06(3) 0.07(4) 0.09(5) -0.01(3) -0.01(3) 0.02(3)
N2D 0.09(4) 0.09(4) 0.08(4) 0.04(3) -0.01(3) -0.02(3)
N3D 0.12(4) 0.06(3) 0.06(3) 0.00(3) 0.03(3) 0.03(3)
N4D 0.101(19) 0.10(2) 0.10(2) 0.026(11) 0.019(10) 0.027(11)
N1C 0.06(3) 0.05(3) 0.16(7) 0.00(4) 0.00(4) 0.01(3)
N2C 0.11(4) 0.05(3) 0.14(6) 0.04(3) 0.07(4) -0.02(3)
N1B 0.05(3) 0.09(4) 0.07(4) 0.04(3) -0.02(2) -0.01(2)
O1 0.07(2) 0.039(18) 0.036(19) 0.021(15) -0.007(16) 0.016(16)
O1A 0.028(7) 0.038(7) 0.029(7) -0.001(5) 0.005(5) 0.021(5)
O2 0.07(2) 0.050(19) 0.029(18) 0.030(15) 0.027(16) 0.003(16)
O2A 0.021(8) 0.023(8) 0.032(9) 0.006(7) 0.010(7) 0.008(7)
O3 0.029(14) 0.042(17) 0.031(17) 0.011(14) 0.004(12) 0.000(13)
O3A 0.039(10) 0.043(11) 0.054(11) 0.012(8) 0.014(8) 0.005(8)
O4 0.026(15) 0.06(2) 0.034(19) -0.008(15) -0.009(13) -0.011(14)
O4A 0.069(12) 0.077(13) 0.061(13) 0.018(9) -0.016(9) 0.027(9)
O11A 0.07(2) 0.05(2) 0.04(2) 0.005(17) -0.032(18) -0.029(19)
O12A 0.06(2) 0.04(2) 0.10(4) 0.02(2) -0.03(2) -0.013(17)
O13A 0.10(3) 0.11(4) 0.09(4) 0.01(3) -0.05(3) -0.02(3)
O21A 0.07(2) 0.10(3) 0.09(3) 0.04(3) 0.01(2) 0.00(2)
O22A 0.07(2) 0.07(2) 0.06(2) 0.03(2) 0.011(18) 0.026(19)
O23A 0.12(4) 0.11(4) 0.08(4) 0.04(3) 0.00(3) -0.01(3)
O31A 0.034(17) 0.06(2) 0.07(3) 0.017(18) -0.022(16) -0.015(16)
O32A 0.053(11) 0.055(12) 0.063(12) 0.018(9) 0.009(9) 0.015(8)
O33A 0.07(3) 0.09(3) 0.13(4) 0.01(3) -0.02(3) 0.00(2)
O41A 0.13(4) 0.06(3) 0.09(4) 0.05(2) 0.03(3) 0.00(2)
O42A 0.06(2) 0.07(2) 0.04(2) 0.029(18) -0.005(17) -0.015(18)
O43A 0.10(3) 0.11(4) 0.12(4) 0.08(3) 0.02(3) -0.01(3)
O11B 0.07(2) 0.07(2) 0.06(3) 0.02(2) -0.001(19) 0.00(2)
O7 0.041(17) 0.04(2) 0.05(2) 0.013(16) -0.003(15) 0.008(15)
O6 0.029(16) 0.040(19) 0.08(3) 0.012(17) 0.001(15) 0.000(14)
O21B 0.039(17) 0.035(18) 0.09(3) -0.010(18) 0.021(18) 0.000(14)
O22C 0.07(2) 0.10(3) 0.06(3) 0.01(2) 0.01(2) -0.03(2)
O11C 0.06(2) 0.08(3) 0.12(4) 0.04(3) 0.02(2) 0.00(2)
O22B 0.06(2) 0.06(3) 0.11(3) 0.03(2) -0.01(2) -0.01(2)
O12C 0.09(3) 0.04(2) 0.05(2) 0.001(18) 0.02(2) -0.014(19)
O1D 0.019(8) 0.030(9) 0.039(10) 0.000(7) -0.004(7) 0.013(7)
O2D 0.099(15) 0.106(16) 0.096(16) 0.027(10) 0.007(9) 0.054(10)
O3D 0.09(3) 0.08(3) 0.10(3) -0.01(2) 0.01(2) 0.06(2)
O4D 0.027(14) 0.039(16) 0.07(2) 0.023(15) 0.014(14) 0.014(12)
O9 0.029(16) 0.05(2) 0.10(3) 0.04(2) 0.033(17) 0.002(15)
O10 0.049(19) 0.06(2) 0.07(2) 0.014(19) 0.005(17) 0.027(17)
O11 0.06(2) 0.037(19) 0.07(3) 0.017(18) -0.002(18) 0.009(17)
O11D 0.07(2) 0.07(3) 0.06(3) -0.01(2) 0.02(2) 0.00(2)
O12 0.027(15) 0.040(18) 0.05(2) 0.000(15) -0.003(13) -0.008(13)
O12D 0.11(3) 0.06(2) 0.08(3) 0.01(2) 0.00(3) 0.02(2)
O13D 0.13(4) 0.11(4) 0.13(5) -0.04(4) 0.01(4) -0.01(3)
O21D 0.031(16) 0.041(18) 0.12(3) 0.02(2) 0.001(18) -0.011(14)
O22D 0.08(3) 0.07(3) 0.08(3) 0.02(2) 0.03(2) -0.02(2)
O23D 0.21(6) 0.13(4) 0.10(4) 0.07(4) 0.05(4) -0.04(4)
O31D 0.06(2) 0.06(2) 0.09(3) 0.01(2) 0.02(2) -0.006(19)
O32D 0.063(12) 0.068(13) 0.068(13) 0.019(9) 0.011(9) 0.013(9)
O33D 0.20(6) 0.09(4) 0.08(4) -0.02(3) -0.01(4) 0.00(4)
O41D 0.077(14) 0.081(14) 0.072(14) 0.026(9) 0.016(9) 0.015(9)
O42D 0.088(15) 0.089(15) 0.086(15) 0.028(10) 0.013(9) 0.022(9)
O43D 0.14(2) 0.14(2) 0.13(2) 0.039(11) 0.028(10) 0.039(11)
O1C 0.11(3) 0.07(3) 0.07(3) 0.01(2) -0.01(2) 0.03(2)
O23B 0.10(3) 0.08(3) 0.07(3) -0.03(2) -0.03(2) -0.03(2)
O13C 0.15(4) 0.09(4) 0.07(3) -0.03(3) -0.01(3) -0.02(3)
O1B 0.058(12) 0.072(12) 0.055(12) 0.012(9) -0.006(8) 0.026(9)
O8 0.043(17) 0.06(2) 0.026(17) 0.013(15) 0.014(13) 0.012(16)
O5 0.040(18) 0.06(2) 0.08(3) 0.02(2) -0.007(17) 0.000(16)
O12B 0.064(12) 0.065(12) 0.062(13) 0.024(9) 0.010(9) 0.015(9)
O21C 0.075(14) 0.075(14) 0.069(14) 0.025(9) 0.014(9) 0.015(9)
O2B 0.048(11) 0.039(11) 0.059(11) 0.002(8) 0.004(8) 0.016(8)
O23C 0.14(4) 0.16(5) 0.11(4) 0.06(4) 0.06(3) -0.04(4)
O13B 0.10(3) 0.10(3) 0.04(2) 0.03(2) 0.00(2) 0.01(2)
O2C 0.032(17) 0.11(3) 0.14(4) 0.09(3) 0.01(2) 0.020(19)
C1 0.049(15) 0.052(15) 0.054(15) 0.014(10) 0.006(9) 0.021(10)
C2 0.055(16) 0.056(16) 0.059(16) 0.015(10) 0.012(10) 0.018(10)
C5 0.04(3) 0.05(3) 0.06(3) 0.03(3) 0.01(2) 0.01(2)
C7 0.038(13) 0.041(14) 0.042(14) 0.010(9) 0.002(9) 0.014(9)
C8 0.05(3) 0.03(2) 0.03(3) -0.008(19) 0.02(2) 0.02(2)
C4 0.017(17) 0.04(2) 0.02(2) 0.000(16) 0.001(14) -0.003(15)

loop_
_atom_type_symbol
_atom_type_description
_atom_type_scat_dispersion_real
_atom_type_scat_dispersion_imag
_atom_type_scat_source
C C 0.0033 0.0016 'International Tables Vol C Tables 4.2.6.8 and 6.1.1.4'
H H 0.0000 0.0000 'International Tables Vol C Tables 4.2.6.8 and 6.1.1.4'
N N 0.0061 0.0033 'International Tables Vol C Tables 4.2.6.8 and 6.1.1.4'
O O 0.0106 0.0060 'International Tables Vol C Tables 4.2.6.8 and 6.1.1.4'
U U -9.6767 9.6646 'International Tables Vol C Tables 4.2.6.8 and 6.1.1.4'

loop_
_geom_angle_atom_site_label_1
_geom_angle_atom_site_label_2
_geom_angle_atom_site_label_3
_geom_angle
_geom_angle_site_symmetry_1
_geom_angle_site_symmetry_3
_geom_angle_publ_flag
O2A U1 O1A 158.6(10) . . ?
O2A U1 O1 90.3(10) . . ?
O1A U1 O1 72.5(11) . . ?
O2A U1 O3 96.8(10) . . ?
O1A U1 O3 65.0(10) . . ?
O1 U1 O3 66.5(9) . . ?
O2A U1 O21A 92.0(12) . . ?
O1A U1 O21A 105.5(13) . . ?
O1 U1 O21A 177.4(13) . . ?
O3 U1 O21A 114.2(11) . . ?
O2A U1 O11A 79.2(12) . . ?
O1A U1 O11A 104.5(12) . . ?
O1 U1 O11A 66.6(10) . . ?
O3 U1 O11A 133.0(9) . . ?
O21A U1 O11A 112.8(12) . . ?
O2A U1 O12A 86.6(12) . . ?
O1A U1 O12A 112.2(12) . . ?
O1 U1 O12A 115.8(12) . . ?
O3 U1 O12A 176.0(11) . . ?
O21A U1 O12A 63.3(14) . . ?
O11A U1 O12A 49.8(11) . . ?
O2A U1 O22A 97.3(11) . . ?
O1A U1 O22A 85.0(11) . . ?
O1 U1 O22A 130.6(10) . . ?
O3 U1 O22A 64.1(10) . . ?
O21A U1 O22A 50.1(12) . . ?
O11A U1 O22A 162.7(10) . . ?
O12A U1 O22A 113.4(13) . . ?
O2A U1 N1A 80.3(12) . . ?
O1A U1 N1A 112.4(11) . . ?
O1 U1 N1A 92.5(13) . . ?
O3 U1 N1A 158.9(12) . . ?
O21A U1 N1A 86.8(14) . . ?
O11A U1 N1A 26.0(11) . . ?
O12A U1 N1A 24.0(11) . . ?
O22A U1 N1A 136.9(13) . . ?
O3A U2 O4A 173.7(14) . . ?
O3A U2 O2 89.3(12) . . ?
O4A U2 O2 84.9(13) . . ?
O3A U2 O4 87.5(12) . . ?
O4A U2 O4 92.4(13) . . ?
O2 U2 O4 67.1(8) . . ?
O3A U2 O32A 90.1(12) . . ?
O4A U2 O32A 95.5(13) . . ?
O2 U2 O32A 176.7(10) . . ?
O4 U2 O32A 116.1(10) . . ?
O3A U2 O31A 93.6(13) . . ?
O4A U2 O31A 92.1(13) . . ?
O2 U2 O31A 132.4(9) . . ?
O4 U2 O31A 65.6(9) . . ?
O32A U2 O31A 50.9(10) . . ?
O3A U2 O41A 90.4(14) . . ?
O4A U2 O41A 89.8(15) . . ?
O2 U2 O41A 113.4(12) . . ?
O4 U2 O41A 177.8(13) . . ?
O32A U2 O41A 63.4(14) . . ?
O31A U2 O41A 114.1(13) . . ?
O3A U2 O42A 89.5(13) . . ?
O4A U2 O42A 85.9(13) . . ?
O2 U2 O42A 64.0(9) . . ?
O4 U2 O42A 131.0(9) . . ?
O32A U2 O42A 112.8(10) . . ?
O31A U2 O42A 163.3(9) . . ?
O41A U2 O42A 49.4(12) . . ?
O3A U2 N4A 89.9(15) . . ?
O4A U2 N4A 87.6(15) . . ?
O2 U2 N4A 88.8(11) . . ?
O4 U2 N4A 155.8(11) . . ?
O32A U2 N4A 87.9(12) . . ?
O31A U2 N4A 138.6(12) . . ?
O41A U2 N4A 24.6(12) . . ?
O42A U2 N4A 24.8(10) . . ?
O3A U2 N3A 91.4(13) . . ?
O4A U2 N3A 94.9(14) . . ?
O2 U2 N3A 157.4(12) . . ?
O4 U2 N3A 90.3(11) . . ?
O32A U2 N3A 25.9(11) . . ?
O31A U2 N3A 25.0(11) . . ?
O41A U2 N3A 89.2(15) . . ?
O42A U2 N3A 138.6(12) . . ?
N4A U2 N3A 113.8(14) . . ?
O2B U3 O1B 176.9(14) . . ?
O2B U3 O5 91.2(12) . 2_665 ?
O1B U3 O5 86.5(13) . 2_665 ?
O2B U3 O6 86.3(12) . . ?
O1B U3 O6 94.7(13) . . ?
O5 U3 O6 66.5(11) 2_665 . ?
O2B U3 O22B 91.9(14) . . ?
O1B U3 O22B 91.2(14) . . ?
O5 U3 O22B 132.7(11) 2_665 . ?
O6 U3 O22B 66.6(10) . . ?
O2B U3 O21B 85.9(11) . . ?
O1B U3 O21B 96.3(12) . . ?
O5 U3 O21B 176.4(12) 2_665 . ?
O6 U3 O21B 115.2(12) . . ?
O22B U3 O21B 49.6(12) . . ?
O2B U3 O11B 91.2(13) . . ?
O1B U3 O11B 85.9(13) . . ?
O5 U3 O11B 63.3(11) 2_665 . ?
O6 U3 O11B 129.7(10) . . ?
O22B U3 O11B 163.6(11) . . ?
O21B U3 O11B 114.6(12) . . ?
O2B U3 O12B 91.4(13) . . ?
O1B U3 O12B 87.6(13) . . ?
O5 U3 O12B 113.3(12) 2_665 . ?
O6 U3 O12B 177.7(11) . . ?
O22B U3 O12B 113.8(11) . . ?
O21B U3 O12B 64.8(12) . . ?
O11B U3 O12B 50.0(10) . . ?
O2B U3 N1B 91.5(14) . . ?
O1B U3 N1B 86.3(15) . . ?
O5 U3 N1B 88.6(11) 2_665 . ?
O6 U3 N1B 154.9(10) . . ?
O22B U3 N1B 138.5(11) . . ?
O21B U3 N1B 89.4(12) . . ?
O11B U3 N1B 25.3(9) . . ?
O12B U3 N1B 24.7(10) . . ?
O2B U3 N2B 89.3(13) . . ?
O1B U3 N2B 93.7(14) . . ?
O5 U3 N2B 157.7(12) 2_665 . ?
O6 U3 N2B 91.2(11) . . ?
O22B U3 N2B 25.0(10) . . ?
O21B U3 N2B 24.6(10) . . ?
O11B U3 N2B 139.0(11) . . ?
O12B U3 N2B 89.0(12) . . ?
N1B U3 N2B 113.7(12) . . ?
O1C U4 O2C 178.5(18) . . ?
O1C U4 O7 90.2(14) . . ?
O2C U4 O7 88.5(12) . . ?
O1C U4 O8 89.8(13) . 2_345 ?
O2C U4 O8 90.3(15) . 2_345 ?
O7 U4 O8 66.6(9) . 2_345 ?
O1C U4 O12C 90.6(15) . . ?
O2C U4 O12C 89.3(16) . . ?
O7 U4 O12C 114.7(11) . . ?
O8 U4 O12C 178.6(11) 2_345 . ?
O1C U4 O11C 89.3(15) . . ?
O2C U4 O11C 89.5(17) . . ?
O7 U4 O11C 64.8(11) . . ?
O8 U4 O11C 131.4(10) 2_345 . ?
O12C U4 O11C 50.0(11) . . ?
O1C U4 O22C 90.0(17) . . ?
O2C U4 O22C 91.4(17) . . ?
O7 U4 O22C 133.0(10) . . ?
O8 U4 O22C 66.4(10) 2_345 . ?
O12C U4 O22C 112.3(11) . . ?
O11C U4 O22C 162.2(11) . . ?
O1C U4 O21C 86.1(16) . . ?
O2C U4 O21C 95.2(13) . . ?
O7 U4 O21C 175.3(12) . . ?
O8 U4 O21C 116.2(11) 2_345 . ?
O12C U4 O21C 62.5(12) . . ?
O11C U4 O21C 112.2(12) . . ?
O22C U4 O21C 50.0(12) . . ?
O1C U4 N1C 90.0(15) . . ?
O2C U4 N1C 89.2(17) . . ?
O7 U4 N1C 89.5(14) . . ?
O8 U4 N1C 156.1(14) 2_345 . ?
O12C U4 N1C 25.2(12) . . ?
O11C U4 N1C 24.8(13) . . ?
O22C U4 N1C 137.5(14) . . ?
O21C U4 N1C 87.6(15) . . ?
O1C U4 N2C 85.9(17) . . ?
O2C U4 N2C 95.6(16) . . ?
O7 U4 N2C 157.0(13) . . ?
O8 U4 N2C 90.7(12) 2_345 . ?
O12C U4 N2C 88.0(14) . . ?
O11C U4 N2C 137.7(13) . . ?
O22C U4 N2C 24.6(12) . . ?
O21C U4 N2C 25.5(11) . . ?
N1C U4 N2C 113.1(16) . . ?
O2D U5 O1D 178.6(15) . . ?
O2D U5 O11 86.2(16) . . ?
O1D U5 O11 92.5(11) . . ?
O2D U5 O12 85.3(16) . . ?
O1D U5 O12 93.7(10) . . ?
O11 U5 O12 65.3(10) . . ?
O2D U5 O31D 88.8(17) . . ?
O1D U5 O31D 91.5(12) . . ?
O11 U5 O31D 130.3(11) . . ?
O12 U5 O31D 65.0(10) . . ?
O2D U5 O41D 91.7(17) . . ?
O1D U5 O41D 89.4(12) . . ?
O11 U5 O41D 118.5(12) . . ?
O12 U5 O41D 175.0(12) . . ?
O31D U5 O41D 111.1(12) . . ?
O2D U5 O42D 90.7(17) . . ?
O1D U5 O42D 89.3(12) . . ?
O11 U5 O42D 67.3(12) . . ?
O12 U5 O42D 132.5(11) . . ?
O31D U5 O42D 162.3(12) . . ?
O41D U5 O42D 51.3(12) . . ?
O2D U5 O32D 92.1(17) . . ?
O1D U5 O32D 89.1(11) . . ?
O11 U5 O32D 178.3(11) . . ?
O12 U5 O32D 115.1(10) . . ?
O31D U5 O32D 50.1(11) . . ?
O41D U5 O32D 61.0(12) . . ?
O42D U5 O32D 112.2(12) . . ?
O2D U5 N4D 91.3(18) . . ?
O1D U5 N4D 89.3(14) . . ?
O11 U5 N4D 93.2(15) . . ?
O12 U5 N4D 158.4(14) . . ?
O31D U5 N4D 136.4(14) . . ?
O41D U5 N4D 25.3(12) . . ?
O42D U5 N4D 26.0(12) . . ?
O32D U5 N4D 86.3(15) . . ?
O2D U5 N3D 91.4(17) . . ?
O1D U5 N3D 89.5(12) . . ?
O11 U5 N3D 155.9(13) . . ?
O12 U5 N3D 90.6(12) . . ?
O31D U5 N3D 25.6(10) . . ?
O41D U5 N3D 85.5(13) . . ?
O42D U5 N3D 136.8(13) . . ?
O32D U5 N3D 24.6(11) . . ?
N4D U5 N3D 110.8(16) . . ?
O3D U6 O4D 175.8(16) . . ?
O3D U6 O9 93.3(14) . . ?
O4D U6 O9 86.7(12) . . ?
O3D U6 O10 89.7(15) . . ?
O4D U6 O10 86.5(11) . . ?
O9 U6 O10 66.6(10) . . ?
O3D U6 O11D 86.3(16) . . ?
O4D U6 O11D 90.5(14) . . ?
O9 U6 O11D 130.7(11) . . ?
O10 U6 O11D 64.2(11) . . ?
O3D U6 O12D 85.9(16) . . ?
O4D U6 O12D 94.2(14) . . ?
O9 U6 O12D 178.1(13) . . ?
O10 U6 O12D 115.1(13) . . ?
O11D U6 O12D 51.0(12) . . ?
O3D U6 O22D 94.1(17) . . ?
O4D U6 O22D 89.8(14) . . ?
O9 U6 O22D 67.1(10) . . ?
O10 U6 O22D 133.6(11) . . ?
O11D U6 O22D 162.2(11) . . ?
O12D U6 O22D 111.3(13) . . ?
O3D U6 O21D 93.4(16) . . ?
O4D U6 O21D 90.4(11) . . ?
O9 U6 O21D 115.7(11) . . ?
O10 U6 O21D 176.1(11) . . ?
O11D U6 O21D 113.5(12) . . ?
O12D U6 O21D 62.7(14) . . ?
O22D U6 O21D 48.7(11) . . ?
O3D U6 N1D 86.3(16) . . ?
O4D U6 N1D 92.0(14) . . ?
O9 U6 N1D 156.4(13) . . ?
O10 U6 N1D 89.9(14) . . ?
O11D U6 N1D 25.7(12) . . ?
O12D U6 N1D 25.3(12) . . ?
O22D U6 N1D 136.5(14) . . ?
O21D U6 N1D 87.9(15) . . ?
O3D U6 N2D 94.7(18) . . ?
O4D U6 N2D 89.5(14) . . ?
O9 U6 N2D 89.9(12) . . ?
O10 U6 N2D 156.2(13) . . ?
O11D U6 N2D 139.3(13) . . ?
O12D U6 N2D 88.5(15) . . ?
O22D U6 N2D 22.9(11) . . ?
O21D U6 N2D 25.8(11) . . ?
N1D U6 N2D 113.7(15) . . ?
O12A N1A O13A 124(5) . . ?
O12A N1A O11A 116(4) . . ?
O13A N1A O11A 119(5) . . ?
O12A N1A U1 58(2) . . ?
O13A N1A U1 178(4) . . ?
O11A N1A U1 58(2) . . ?
O23A N2A O22A 127(5) . . ?
O23A N2A O21A 122(5) . . ?
O22A N2A O21A 110(4) . . ?
O33A N3A O31A 124(5) . . ?
O33A N3A O32A 123(5) . . ?
O31A N3A O32A 112(4) . . ?
O33A N3A U2 176(4) . . ?
O31A N3A U2 57(2) . . ?
O32A N3A U2 56(2) . . ?
O43A N4A O41A 125(5) . . ?
O43A N4A O42A 119(5) . . ?
O41A N4A O42A 117(5) . . ?
O43A N4A U2 177(4) . . ?
O41A N4A U2 58(3) . . ?
O42A N4A U2 59(2) . . ?
O23B N2B O21B 121(5) . . ?
O23B N2B O22B 127(5) . . ?
O21B N2B O22B 112(4) . . ?
O23B N2B U3 176(4) . . ?
O21B N2B U3 56(2) . . ?
O22B N2B U3 56(3) . . ?
O13D N1D O12D 125(6) . . ?
O13D N1D O11D 123(6) . . ?
O12D N1D O11D 112(5) . . ?
O13D N1D U6 177(5) . . ?
O12D N1D U6 56(3) . . ?
O11D N1D U6 56(3) . . ?
O22D N2D O23D 129(6) . . ?
O22D N2D O21D 113(5) . . ?
O23D N2D O21D 118(5) . . ?
O22D N2D U6 56(3) . . ?
O23D N2D U6 170(5) . . ?
O21D N2D U6 58(2) . . ?
O32D N3D O33D 124(5) . . ?
O32D N3D O31D 115(5) . . ?
O33D N3D O31D 121(5) . . ?
O32D N3D U5 59(3) . . ?
O33D N3D U5 177(4) . . ?
O31D N3D U5 56(3) . . ?
O41D N4D O42D 122(6) . . ?
O41D N4D O43D 119(6) . . ?
O42D N4D O43D 119(6) . . ?
O41D N4D U5 61(3) . . ?
O42D N4D U5 61(3) . . ?
O43D N4D U5 174(5) . . ?
O13C N1C O11C 125(7) . . ?
O13C N1C O12C 121(6) . . ?
O11C N1C O12C 114(6) . . ?
O13C N1C U4 178(5) . . ?
O11C N1C U4 57(3) . . ?
O12C N1C U4 57(3) . . ?
O23C N2C O22C 126(6) . . ?
O23C N2C O21C 120(5) . . ?
O22C N2C O21C 113(5) . . ?
O23C N2C U4 178(5) . . ?
O22C N2C U4 56(3) . . ?
O21C N2C U4 58(2) . . ?
O12B N1B O13B 125(4) . . ?
O12B N1B O11B 116(4) . . ?
O13B N1B O11B 119(4) . . ?
O12B N1B U3 58(2) . . ?
O13B N1B U3 177(3) . . ?
O11B N1B U3 58(2) . . ?
C1 O1 U1 121(3) . . ?
C1 O2 U2 120(3) . . ?
C2 O3 U1 116(3) . . ?
C2 O4 U2 114(3) . . ?
N1A O11A U1 96(3) . . ?
N1A O12A U1 98(3) . . ?
N2A O21A U1 100(3) . . ?
N2A O22A U1 99(3) . . ?
N3A O31A U2 98(3) . . ?
N3A O32A U2 99(3) . . ?
N4A O41A U2 98(3) . . ?
N4A O42A U2 96(3) . . ?
N1B O11B U3 97(3) . . ?
C5 O7 U4 123(3) . . ?
C4 O6 U3 119(3) . . ?
N2B O21B U3 99(3) . . ?
N2C O22C U4 99(3) . . ?
N1C O11C U4 98(4) . . ?
N2B O22B U3 99(3) . . ?
N1C O12C U4 98(3) . . ?
C7 O9 U6 115(3) . . ?
C8 O10 U6 119(3) . . ?
C8 O11 U5 122(3) . . ?
N1D O11D U6 98(3) . . ?
C7 O12 U5 116(3) . . ?
N1D O12D U6 99(3) . . ?
N2D O21D U6 96(3) . . ?
N2D O22D U6 101(4) . . ?
N3D O31D U5 98(3) . . ?
N3D O32D U5 96(3) . . ?
N4D O41D U5 94(4) . . ?
N4D O42D U5 93(4) . . ?
C5 O8 U4 122(3) . 2_345 ?
C4 O5 U3 118(3) . 2_665 ?
N1B O12B U3 97(3) . . ?
N2C O21C U4 97(3) . . ?
O2 C1 O1 128(4) . . ?
O2 C1 C2 116(4) . . ?
O1 C1 C2 116(4) . . ?
O4 C2 O3 117(4) . . ?
O4 C2 C1 123(4) . . ?
O3 C2 C1 120(4) . . ?
O7 C5 O8 132(4) . . ?
O7 C5 C5 115(4) . 2_345 ?
O8 C5 C5 113(5) . 2_345 ?
O9 C7 O12 118(4) . . ?
O9 C7 C8 123(4) . . ?
O12 C7 C8 119(3) . . ?
O11 C8 O10 127(4) . . ?
O11 C8 C7 118(4) . . ?
O10 C8 C7 115(4) . . ?
O5 C4 O6 123(3) . . ?
O5 C4 C4 120(4) . 2_665 ?
O6 C4 C4 117(4) . 2_665 ?
C2E N1E C5E 109(2) . . ?
C2E N1E C6E 125(3) . . ?
C5E N1E C6E 126(3) . . ?
N3E C2E N1E 112(2) . . ?
C2E N3E C4E 107(2) . . ?
C2E N3E C1E 128(3) . . ?
C4E N3E C1E 125(3) . . ?
N3E C4E C5E 109(2) . . ?
N1E C5E C4E 102(2) . . ?
C7E C6E N1E 112(3) . . ?
C2F N1F C5F 108(2) . . ?
C2F N1F C6F 126(3) . . ?
C5F N1F C6F 126(3) . . ?
N3F C2F N1F 113(2) . . ?
C2F N3F C4F 107(2) . . ?
C2F N3F C1F 130(3) . . ?
C4F N3F C1F 120(3) . . ?
N3F C4F C5F 107(2) . . ?
N1F C5F C4F 103(2) . . ?
C7F C6F N1F 114(3) . . ?
C2G N1G C5G 109(2) . . ?
C2G N1G C6G 125(3) . . ?
C5G N1G C6G 126(3) . . ?
N3G C2G N1G 113(2) . . ?
C2G N3G C4G 107(2) . . ?
C2G N3G C1G 130(3) . . ?
C4G N3G C1G 123(3) . . ?
N3G C4G C5G 109(2) . . ?
N1G C5G C4G 103(2) . . ?
C7G C6G N1G 112(3) . . ?
C2H N1H C5H 109(2) . . ?
C2H N1H C6H 124(3) . . ?
C5H N1H C6H 127(3) . . ?
N3H C2H N1H 112(2) . . ?
C2H N3H C4H 108(2) . . ?
C2H N3H C1H 128(3) . . ?
C4H N3H C1H 124(3) . . ?
N3H C4H C5H 109(2) . . ?
N1H C5H C4H 103(2) . . ?
C7H C6H N1H 114(3) . . ?
C2I N1I C5I 109(2) . . ?
C2I N1I C6I 124(3) . . ?
C5I N1I C6I 126(3) . . ?
N3I C2I N1I 112(2) . . ?
C2I N3I C4I 107(2) . . ?
C2I N3I C1I 129(3) . . ?
C4I N3I C1I 123(3) . . ?
N3I C4I C5I 108(2) . . ?
N1I C5I C4I 103(2) . . ?
C7I C6I N1I 113(3) . . ?
C2J N1J C5J 109(2) . . ?
C2J N1J C6J 125(3) . . ?
C5J N1J C6J 126(3) . . ?
N3J C2J N1J 112(2) . . ?
C2J N3J C4J 107(2) . . ?
C2J N3J C1J 128(3) . . ?
C4J N3J C1J 124(3) . . ?
N3J C4J C5J 108(2) . . ?
N1J C5J C4J 103(2) . . ?
C7J C6J N1J 113(3) . . ?

loop_
_geom_bond_atom_site_label_1
_geom_bond_atom_site_label_2
_geom_bond_distance
_geom_bond_site_symmetry_2
_geom_bond_publ_flag
U1 O2A 1.78(2) . ?
U1 O1A 1.81(2) . ?
U1 O1 2.38(3) . ?
U1 O3 2.45(2) . ?
U1 O21A 2.50(4) . ?
U1 O11A 2.51(3) . ?
U1 O12A 2.51(3) . ?
U1 O22A 2.52(3) . ?
U1 N1A 2.94(5) . ?
U2 O3A 1.73(3) . ?
U2 O4A 1.79(4) . ?
U2 O2 2.41(3) . ?
U2 O4 2.42(3) . ?
U2 O32A 2.47(3) . ?
U2 O31A 2.50(3) . ?
U2 O41A 2.51(3) . ?
U2 O42A 2.55(3) . ?
U2 N4A 2.95(5) . ?
U2 N3A 2.96(4) . ?
U3 O2B 1.77(3) . ?
U3 O1B 1.78(3) . ?
U3 O5 2.42(3) 2_665 ?
U3 O6 2.43(3) . ?
U3 O22B 2.48(4) . ?
U3 O21B 2.49(3) . ?
U3 O11B 2.50(3) . ?
U3 O12B 2.51(3) . ?
U3 N1B 2.94(5) . ?
U3 N2B 2.97(5) . ?
U4 O1C 1.74(4) . ?
U4 O2C 1.77(3) . ?
U4 O7 2.41(3) . ?
U4 O8 2.43(3) 2_345 ?
U4 O12C 2.49(3) . ?
U4 O11C 2.50(4) . ?
U4 O22C 2.51(4) . ?
U4 O21C 2.54(3) . ?
U4 N1C 2.94(7) . ?
U4 N2C 2.98(5) . ?
U5 O2D 1.71(4) . ?
U5 O1D 1.82(2) . ?
U5 O11 2.39(3) . ?
U5 O12 2.47(3) . ?
U5 O31D 2.47(4) . ?
U5 O41D 2.52(3) . ?
U5 O42D 2.52(4) . ?
U5 O32D 2.53(3) . ?
U5 N4D 2.88(6) . ?
U5 N3D 2.93(5) . ?
U6 O3D 1.71(3) . ?
U6 O4D 1.77(3) . ?
U6 O9 2.43(3) . ?
U6 O10 2.44(3) . ?
U6 O11D 2.48(3) . ?
U6 O12D 2.48(4) . ?
U6 O22D 2.50(4) . ?
U6 O21D 2.52(3) . ?
U6 N1D 2.96(6) . ?
U6 N2D 2.96(5) . ?
N1A O12A 1.21(5) . ?
N1A O13A 1.21(5) . ?
N1A O11A 1.29(5) . ?
N2A O23A 1.14(5) . ?
N2A O22A 1.29(4) . ?
N2A O21A 1.31(5) . ?
N3A O33A 1.18(5) . ?
N3A O31A 1.27(5) . ?
N3A O32A 1.31(5) . ?
N4A O43A 1.24(5) . ?
N4A O41A 1.24(5) . ?
N4A O42A 1.25(5) . ?
N2B O23B 1.18(5) . ?
N2B O21B 1.25(5) . ?
N2B O22B 1.27(5) . ?
N1D O13D 1.18(6) . ?
N1D O12D 1.28(6) . ?
N1D O11D 1.30(5) . ?
N2D O22D 1.17(5) . ?
N2D O23D 1.22(5) . ?
N2D O21D 1.30(6) . ?
N3D O32D 1.23(5) . ?
N3D O33D 1.24(5) . ?
N3D O31D 1.28(5) . ?
N4D O41D 1.23(6) . ?
N4D O42D 1.26(6) . ?
N4D O43D 1.28(6) . ?
N1C O13C 1.18(6) . ?
N1C O11C 1.24(5) . ?
N1C O12C 1.26(7) . ?
N2C O23C 1.15(5) . ?
N2C O22C 1.26(5) . ?
N2C O21C 1.29(6) . ?
N1B O12B 1.24(5) . ?
N1B O13B 1.25(5) . ?
N1B O11B 1.26(4) . ?
O1 C1 1.29(5) . ?
O2 C1 1.24(5) . ?
O3 C2 1.31(5) . ?
O4 C2 1.31(5) . ?
O7 C5 1.22(5) . ?
O6 C4 1.29(4) . ?
O9 C7 1.28(4) . ?
O10 C8 1.28(4) . ?
O11 C8 1.23(4) . ?
O12 C7 1.29(4) . ?
O8 C5 1.26(5) . ?
O8 U4 2.43(3) 2_345 ?
O5 C4 1.28(4) . ?
O5 U3 2.42(3) 2_665 ?
C1 C2 1.42(3) . ?
C5 C5 1.66(9) 2_345 ?
C7 C8 1.42(3) . ?
C4 C4 1.44(7) 2_665 ?
C1E N3E 1.48(3) . ?
N1E C2E 1.31(3) . ?
N1E C5E 1.39(3) . ?
N1E C6E 1.45(4) . ?
C2E N3E 1.28(3) . ?
N3E C4E 1.36(3) . ?
C4E C5E 1.40(3) . ?
C6E C7E 1.42(3) . ?
C1F N3F 1.48(3) . ?
N1F C2F 1.31(3) . ?
N1F C5F 1.39(3) . ?
N1F C6F 1.45(4) . ?
C2F N3F 1.28(3) . ?
N3F C4F 1.35(3) . ?
C4F C5F 1.43(3) . ?
C6F C7F 1.42(3) . ?
C1G N3G 1.48(3) . ?
N1G C2G 1.31(3) . ?
N1G C5G 1.39(3) . ?
N1G C6G 1.45(4) . ?
C2G N3G 1.28(3) . ?
N3G C4G 1.36(3) . ?
C4G C5G 1.40(3) . ?
C6G C7G 1.42(3) . ?
C1H N3H 1.48(3) . ?
N1H C2H 1.31(3) . ?
N1H C5H 1.39(3) . ?
N1H C6H 1.45(4) . ?
C2H N3H 1.28(3) . ?
N3H C4H 1.35(3) . ?
C4H C5H 1.41(3) . ?
C6H C7H 1.42(3) . ?
C1I N3I 1.48(3) . ?
N1I C2I 1.31(3) . ?
N1I C5I 1.39(3) . ?
N1I C6I 1.46(4) . ?
C2I N3I 1.28(3) . ?
N3I C4I 1.36(3) . ?
C4I C5I 1.41(3) . ?
C6I C7I 1.42(3) . ?
C1J N3J 1.48(3) . ?
N1J C2J 1.31(3) . ?
N1J C5J 1.39(3) . ?
N1J C6J 1.45(4) . ?
C2J N3J 1.28(3) . ?
N3J C4J 1.36(3) . ?
C4J C5J 1.41(3) . ?
C6J C7J 1.42(3) . ?
